data_4512716
loop_
_publ_author_name
'Mirzaei, Masoud'
'Eshtiagh-Hosseini, Hossein'
'Bolouri, Zahra'
'Rahmati, Zahra'
'Esmaeilzadeh, Atefeh'
'Hassanpoor, Azam'
'Bauza, Antonio'
'Ballester, Pablo'
'Barcel\'o-Oliver, Miquel'
'Mague, Joel T.'
'Notash, Behrouz'
'Frontera, Antonio'

_publ_section_title
;
 Rationalization of Noncovalent Interactions within Six New
 MII/8-Aminoquinoline Supramolecular Complexes (MII= Mn, Cu, and Cd): A
 Combined Experimental and Theoretical DFT Study
;
_journal_issue 3
_journal_name_full 'Crystal Growth &amp; Design'
_journal_page_first 1351
_journal_paper_doi 10.1021/cg501752e
_journal_volume 15
_journal_year 2015
_chemical_formula_moiety 'C18 H16 I2 Mn N4'
_chemical_formula_sum 'C18 H16 I2 Mn N4'
_chemical_formula_weight 597.09
_chemical_name_systematic
; 
 ? 
;
_space_group_IT_number 15
_symmetry_cell_setting monoclinic
_symmetry_space_group_name_Hall '-I 2ya'
_symmetry_space_group_name_H-M 'I 1 2/a 1'
_atom_sites_solution_hydrogens geom
_atom_sites_solution_primary direct
_atom_sites_solution_secondary difmap
_audit_creation_method SHELXL-97
_cell_angle_alpha 90.00
_cell_angle_beta 95.95(3)
_cell_angle_gamma 90.00
_cell_formula_units_Z 4
_cell_length_a 15.350(3)
_cell_length_b 7.2871(15)
_cell_length_c 16.305(3)
_cell_measurement_reflns_used 1595
_cell_measurement_temperature 120(2)
_cell_measurement_theta_max 24.99
_cell_measurement_theta_min 2.51
_cell_volume 1814.0(6)
_computing_cell_refinement 'X-Area (Stoe & Cie GmbH, 2005)'
_computing_data_collection 'X-Area (Stoe & Cie GmbH, 2005)'
_computing_data_reduction 'X-Area (Stoe & Cie GmbH, 2005)'
_computing_molecular_graphics 'ORTEP-3 for Windows (Farrugia, 1997)'
_computing_publication_material 'WinGX (Farrugia, 1999)'
_computing_structure_refinement 'SHELXL-97 (Sheldrick, 2008)'
_computing_structure_solution 'SHELXS-97 (Sheldrick, 2008)'
_diffrn_ambient_temperature 120(2)
_diffrn_detector_area_resol_mean '0.15 mm'
_diffrn_measured_fraction_theta_full 0.997
_diffrn_measured_fraction_theta_max 0.997
_diffrn_measurement_device_type 'STOE IPDS 2T'
_diffrn_measurement_method 'rotation method'
_diffrn_radiation_monochromator graphite
_diffrn_radiation_source 'fine-focus sealed tube'
_diffrn_radiation_type MoK\a
_diffrn_radiation_wavelength 0.71073
_diffrn_reflns_av_R_equivalents 0.0726
_diffrn_reflns_av_sigmaI/netI 0.0509
_diffrn_reflns_limit_h_max 18
_diffrn_reflns_limit_h_min -18
_diffrn_reflns_limit_k_max 8
_diffrn_reflns_limit_k_min -8
_diffrn_reflns_limit_l_max 19
_diffrn_reflns_limit_l_min -19
_diffrn_reflns_number 4634
_diffrn_reflns_theta_full 24.99
_diffrn_reflns_theta_max 24.99
_diffrn_reflns_theta_min 2.51
_diffrn_standards_number 0
_exptl_absorpt_coefficient_mu 4.140
_exptl_absorpt_correction_T_max 0.4915
_exptl_absorpt_correction_T_min 0.2752
_exptl_absorpt_correction_type numerical
_exptl_absorpt_process_details 'shape of crystal determined optically'
_exptl_crystal_colour green
_exptl_crystal_density_diffrn 2.186
_exptl_crystal_density_method 'not measured'
_exptl_crystal_description plate
_exptl_crystal_F_000 1132
_exptl_crystal_size_max 0.42
_exptl_crystal_size_mid 0.38
_exptl_crystal_size_min 0.20
_refine_diff_density_max 1.993
_refine_diff_density_min -2.258
_refine_diff_density_rms 0.234
_refine_ls_extinction_method none
_refine_ls_goodness_of_fit_ref 1.077
_refine_ls_hydrogen_treatment mixed
_refine_ls_matrix_type full
_refine_ls_number_parameters 120
_refine_ls_number_reflns 1595
_refine_ls_number_restraints 2
_refine_ls_restrained_S_all 1.076
_refine_ls_R_factor_all 0.0438
_refine_ls_R_factor_gt 0.0390
_refine_ls_shift/su_max 0.001
_refine_ls_shift/su_mean 0.000
_refine_ls_structure_factor_coef Fsqd
_refine_ls_weighting_details 'calc w=1/[\s^2^(Fo^2^)+(0.0689P)^2^+0.0000P] where P=(Fo^2^+2Fc^2^)/3'
_refine_ls_weighting_scheme calc
_refine_ls_wR_factor_gt 0.0993
_refine_ls_wR_factor_ref 0.1018
_reflns_number_gt 1424
_reflns_number_total 1595
_reflns_threshold_expression >2sigma(I)
_cod_data_source_file cg501752e_si_002.cif
_cod_data_source_block khc526b
_cod_depositor_comments 'Adding full bibliography for 4512714--4512719.cif.'
_cod_original_sg_symbol_H-M 'I 2/a'
_cod_database_code 4512716

loop_
_symmetry_equiv_pos_as_xyz
'x, y, z'
'-x+1/2, y, -z'
'x+1/2, y+1/2, z+1/2'
'-x+1, y+1/2, -z+1/2'
'-x, -y, -z'
'x-1/2, -y, z'
'-x+1/2, -y+1/2, -z+1/2'
'x, -y+1/2, z+1/2'

loop_
_atom_site_label
_atom_site_type_symbol
_atom_site_fract_x
_atom_site_fract_y
_atom_site_fract_z
_atom_site_U_iso_or_equiv
_atom_site_adp_type
_atom_site_occupancy
_atom_site_symmetry_multiplicity
_atom_site_calc_flag
_atom_site_refinement_flags
Mn1 Mn 0.7500 0.47818(17) 0.5000 0.0135(3) Uani 1 2 d S
I1 I 0.60991(2) 0.20743(5) 0.478812(18) 0.01652(19) Uani 1 1 d .
N1 N 0.8594(3) 0.6891(7) 0.5397(3) 0.0158(10) Uani 1 1 d D
N2 N 0.7459(3) 0.5191(6) 0.6351(2) 0.0127(9) Uani 1 1 d .
C1 C 0.8210(3) 0.5931(7) 0.6756(3) 0.0124(10) Uani 1 1 d .
C2 C 0.8820(3) 0.6788(8) 0.6288(3) 0.0155(11) Uani 1 1 d .
C3 C 0.9564(3) 0.7547(8) 0.6668(3) 0.0167(11) Uani 1 1 d .
H3 H 0.9968 0.8131 0.6350 0.020 Uiso 1 1 calc R
C4 C 0.9738(4) 0.7468(8) 0.7539(3) 0.0181(11) Uani 1 1 d .
H4 H 1.0260 0.7999 0.7801 0.022 Uiso 1 1 calc R
C5 C 0.9160(4) 0.6633(8) 0.8005(3) 0.0178(11) Uani 1 1 d .
H5 H 0.9289 0.6566 0.8586 0.021 Uiso 1 1 calc R
C6 C 0.8378(3) 0.5876(8) 0.7630(3) 0.0145(11) Uani 1 1 d .
C7 C 0.7731(3) 0.5087(8) 0.8075(3) 0.0157(11) Uani 1 1 d .
H7 H 0.7821 0.5023 0.8660 0.019 Uiso 1 1 calc R
C8 C 0.6976(4) 0.4417(8) 0.7669(3) 0.0151(11) Uani 1 1 d .
H8 H 0.6531 0.3912 0.7965 0.018 Uiso 1 1 calc R
C9 C 0.6870(4) 0.4489(8) 0.6797(3) 0.0157(11) Uani 1 1 d .
H9 H 0.6347 0.4005 0.6517 0.019 Uiso 1 1 calc R
H1A H 0.848(4) 0.800(5) 0.520(4) 0.019 Uiso 1 1 d D
H1B H 0.906(3) 0.649(10) 0.522(4) 0.019 Uiso 1 1 d D

loop_
_atom_site_aniso_label
_atom_site_aniso_U_11
_atom_site_aniso_U_22
_atom_site_aniso_U_33
_atom_site_aniso_U_23
_atom_site_aniso_U_13
_atom_site_aniso_U_12
Mn1 0.0208(6) 0.0151(7) 0.0037(5) 0.000 -0.0025(4) 0.000
I1 0.0221(3) 0.0191(3) 0.0077(2) -0.00071(12) -0.00187(15) -0.00437(13)
N1 0.024(2) 0.016(3) 0.006(2) 0.0003(17) 0.0000(18) 0.003(2)
N2 0.017(2) 0.013(3) 0.0064(19) -0.0019(17) -0.0047(16) 0.0035(18)
C1 0.018(2) 0.011(3) 0.007(2) -0.003(2) -0.0042(19) 0.003(2)
C2 0.018(3) 0.019(3) 0.009(2) -0.001(2) 0.002(2) 0.008(2)
C3 0.016(3) 0.017(3) 0.017(3) -0.002(2) 0.002(2) 0.004(2)
C4 0.019(3) 0.015(3) 0.018(3) -0.002(2) -0.004(2) 0.002(2)
C5 0.023(3) 0.018(3) 0.010(2) -0.001(2) -0.005(2) 0.009(2)
C6 0.021(3) 0.014(3) 0.008(2) 0.001(2) 0.001(2) 0.004(2)
C7 0.025(3) 0.014(3) 0.008(2) 0.002(2) -0.001(2) 0.009(2)
C8 0.023(3) 0.014(3) 0.009(2) 0.000(2) 0.004(2) 0.002(2)
C9 0.024(3) 0.011(3) 0.013(2) 0.001(2) 0.004(2) 0.003(2)

loop_
_atom_type_symbol
_atom_type_description
_atom_type_scat_dispersion_real
_atom_type_scat_dispersion_imag
_atom_type_scat_source
C C 0.0033 0.0016 'International Tables Vol C Tables 4.2.6.8 and 6.1.1.4'
H H 0.0000 0.0000 'International Tables Vol C Tables 4.2.6.8 and 6.1.1.4'
N N 0.0061 0.0033 'International Tables Vol C Tables 4.2.6.8 and 6.1.1.4'
Mn Mn 0.3368 0.7283 'International Tables Vol C Tables 4.2.6.8 and 6.1.1.4'
I I -0.4742 1.8119 'International Tables Vol C Tables 4.2.6.8 and 6.1.1.4'

loop_
_geom_angle_atom_site_label_1
_geom_angle_atom_site_label_2
_geom_angle_atom_site_label_3
_geom_angle
_geom_angle_site_symmetry_1
_geom_angle_site_symmetry_3
N2 Mn1 N2 164.7(3) . 2_656
N2 Mn1 N1 74.31(16) . .
N2 Mn1 N1 95.36(16) 2_656 .
N2 Mn1 N1 95.36(16) . 2_656
N2 Mn1 N1 74.31(16) 2_656 2_656
N1 Mn1 N1 96.9(2) . 2_656
N2 Mn1 I1 96.40(12) . .
N2 Mn1 I1 93.98(12) 2_656 .
N1 Mn1 I1 170.64(11) . .
N1 Mn1 I1 84.93(12) 2_656 .
N2 Mn1 I1 93.98(12) . 2_656
N2 Mn1 I1 96.40(12) 2_656 2_656
N1 Mn1 I1 84.93(12) . 2_656
N1 Mn1 I1 170.64(11) 2_656 2_656
I1 Mn1 I1 94.71(4) . 2_656
C2 N1 Mn1 109.5(3) . .
C2 N1 H1A 116(4) . .
Mn1 N1 H1A 114(5) . .
C2 N1 H1B 102(4) . .
Mn1 N1 H1B 107(5) . .
H1A N1 H1B 108(6) . .
C9 N2 C1 118.3(4) . .
C9 N2 Mn1 125.7(4) . .
C1 N2 Mn1 114.7(3) . .
N2 C1 C2 118.9(4) . .
N2 C1 C6 121.7(4) . .
C2 C1 C6 119.4(5) . .
C3 C2 C1 120.4(5) . .
C3 C2 N1 122.3(5) . .
C1 C2 N1 117.2(5) . .
C2 C3 C4 120.1(5) . .
C2 C3 H3 119.9 . .
C4 C3 H3 119.9 . .
C5 C4 C3 120.4(5) . .
C5 C4 H4 119.8 . .
C3 C4 H4 119.8 . .
C4 C5 C6 120.6(5) . .
C4 C5 H5 119.7 . .
C6 C5 H5 119.7 . .
C5 C6 C7 123.6(5) . .
C5 C6 C1 119.0(5) . .
C7 C6 C1 117.5(5) . .
C8 C7 C6 120.3(5) . .
C8 C7 H7 119.9 . .
C6 C7 H7 119.9 . .
C7 C8 C9 118.6(5) . .
C7 C8 H8 120.7 . .
C9 C8 H8 120.7 . .
N2 C9 C8 123.6(5) . .
N2 C9 H9 118.2 . .
C8 C9 H9 118.2 . .

loop_
_geom_bond_atom_site_label_1
_geom_bond_atom_site_label_2
_geom_bond_distance
_geom_bond_site_symmetry_2
Mn1 N2 2.231(4) .
Mn1 N2 2.231(4) 2_656
Mn1 N1 2.318(5) .
Mn1 N1 2.318(5) 2_656
Mn1 I1 2.9125(10) .
Mn1 I1 2.9125(10) 2_656
N1 C2 1.461(7) .
N1 H1A 0.88(2) .
N1 H1B 0.86(2) .
N2 C9 1.320(7) .
N2 C1 1.378(7) .
C1 C2 1.413(7) .
C1 C6 1.423(7) .
C2 C3 1.359(8) .
C3 C4 1.419(8) .
C3 H3 0.9500 .
C4 C5 1.369(8) .
C4 H4 0.9500 .
C5 C6 1.401(8) .
C5 H5 0.9500 .
C6 C7 1.413(7) .
C7 C8 1.364(8) .
C7 H7 0.9500 .
C8 C9 1.416(7) .
C8 H8 0.9500 .
C9 H9 0.9500 .

loop_
_geom_torsion_atom_site_label_1
_geom_torsion_atom_site_label_2
_geom_torsion_atom_site_label_3
_geom_torsion_atom_site_label_4
_geom_torsion
_geom_torsion_site_symmetry_1
N2 Mn1 N1 C2 19.1(3) .
N2 Mn1 N1 C2 -172.5(3) 2_656
N1 Mn1 N1 C2 112.8(4) 2_656
I1 Mn1 N1 C2 11.7(10) .
I1 Mn1 N1 C2 -76.5(3) 2_656
N2 Mn1 N2 C9 125.3(4) 2_656
N1 Mn1 N2 C9 174.2(5) .
N1 Mn1 N2 C9 78.5(4) 2_656
I1 Mn1 N2 C9 -7.0(4) .
I1 Mn1 N2 C9 -102.2(4) 2_656
N2 Mn1 N2 C1 -68.1(4) 2_656
N1 Mn1 N2 C1 -19.2(4) .
N1 Mn1 N2 C1 -114.9(4) 2_656
I1 Mn1 N2 C1 159.6(4) .
I1 Mn1 N2 C1 64.4(4) 2_656
C9 N2 C1 C2 -176.1(5) .
Mn1 N2 C1 C2 16.2(6) .
C9 N2 C1 C6 3.0(7) .
Mn1 N2 C1 C6 -164.7(4) .
N2 C1 C2 C3 179.4(5) .
C6 C1 C2 C3 0.3(8) .
N2 C1 C2 N1 2.2(7) .
C6 C1 C2 N1 -176.9(5) .
Mn1 N1 C2 C3 164.7(4) .
Mn1 N1 C2 C1 -18.2(6) .
C1 C2 C3 C4 0.6(8) .
N1 C2 C3 C4 177.7(5) .
C2 C3 C4 C5 -0.1(8) .
C3 C4 C5 C6 -1.3(9) .
C4 C5 C6 C7 -176.3(6) .
C4 C5 C6 C1 2.2(8) .
N2 C1 C6 C5 179.2(5) .
C2 C1 C6 C5 -1.7(8) .
N2 C1 C6 C7 -2.2(8) .
C2 C1 C6 C7 176.9(5) .
C5 C6 C7 C8 178.4(5) .
C1 C6 C7 C8 -0.2(8) .
C6 C7 C8 C9 1.6(8) .
C1 N2 C9 C8 -1.5(8) .
Mn1 N2 C9 C8 164.7(4) .
C7 C8 C9 N2 -0.8(9) .
